data_2223703
loop_
_publ_author_name
'Seredyuk, Maksym'
'Haukka, Matti'
'Pavlenko, Vadim A.'
'Fritsky, Igor O.'

_publ_section_title
;<i>catena</i>-Poly[[copper(II)-bis[\m-bis(3,5-dimethyl-1<i>H</i>-pyrazol-4-yl)
 selenide]] bis(perchlorate)]
;
_journal_coeditor_code CV2624
_journal_issue 11
_journal_name_full 'Acta Crystallographica Section E'
_journal_page_first m1396
_journal_paper_doi 10.1107/S1600536809042056
_journal_volume 65
_journal_year 2009
_chemical_formula_iupac '[Cu (C10 H14 N4 Se)2] (Cl O4)2'
_chemical_formula_moiety 'C20 H28 Cu N8 Se2 2+, 2(Cl O4 -)'
_chemical_formula_sum 'C20 H28 Cl2 Cu N8 O8 Se2'
_chemical_formula_weight 800.86
_chemical_name_systematic
;
<i>catena</i>-Poly[[copper(II)-bis[\m-bis(3,5-dimethyl-1<i>H</i>-
pyrazol-4-yl) selenide]] bis(perchlorate)]
;
_space_group_IT_number 15
_symmetry_cell_setting monoclinic
_symmetry_space_group_name_Hall '-C 2yc'
_symmetry_space_group_name_H-M 'C 1 2/c 1'
_atom_sites_solution_hydrogens geom
_atom_sites_solution_primary direct
_atom_sites_solution_secondary difmap
_audit_creation_method SHELXL-97
_cell_angle_alpha 90.00
_cell_angle_beta 130.69(3)
_cell_angle_gamma 90.00
_cell_formula_units_Z 4
_cell_length_a 28.398(6)
_cell_length_b 7.5865(15)
_cell_length_c 18.517(4)
_cell_measurement_reflns_used 3400
_cell_measurement_temperature 120(2)
_cell_measurement_theta_max 27.50
_cell_measurement_theta_min 2.85
_cell_volume 3024.9(17)
_computing_cell_refinement 'DENZO/SCALEPACK (Otwinowski & Minor, 1997)'
_computing_data_collection 'COLLECT (Bruker-Nonius, 2004)'
_computing_data_reduction 'DENZO/SCALEPACK (Otwinowski & Minor, 1997)'
_computing_molecular_graphics 'ORTEP-3 for Windows (Farrugia, 1997)'
_computing_publication_material 'DIAMOND (Brandenburg, 2006)'
_computing_structure_refinement 'SHELXL97 (Sheldrick, 2008)'
_computing_structure_solution 'SHELXS97 (Sheldrick, 2008)'
_diffrn_ambient_temperature 120(2)
_diffrn_measured_fraction_theta_full 0.987
_diffrn_measured_fraction_theta_max 0.987
_diffrn_measurement_device_type 'Nonius KappaCCD'
_diffrn_measurement_method omega-scans
_diffrn_radiation_monochromator graphite
_diffrn_radiation_source 'fine-focus sealed tube'
_diffrn_radiation_type MoK\a
_diffrn_radiation_wavelength 0.71073
_diffrn_reflns_av_R_equivalents 0.0742
_diffrn_reflns_av_sigmaI/netI 0.0677
_diffrn_reflns_limit_h_max 34
_diffrn_reflns_limit_h_min -36
_diffrn_reflns_limit_k_max 9
_diffrn_reflns_limit_k_min -9
_diffrn_reflns_limit_l_max 22
_diffrn_reflns_limit_l_min -24
_diffrn_reflns_number 13077
_diffrn_reflns_theta_full 27.50
_diffrn_reflns_theta_max 27.50
_diffrn_reflns_theta_min 1.45
_diffrn_standards_decay_% 0
_diffrn_standards_number 0
_exptl_absorpt_coefficient_mu 3.361
_exptl_absorpt_correction_T_max 0.845
_exptl_absorpt_correction_T_min 0.552
_exptl_absorpt_correction_type multi-scan
_exptl_absorpt_process_details '(SADABS; Sheldrick, 1996)'
_exptl_crystal_colour brown
_exptl_crystal_density_diffrn 1.758
_exptl_crystal_density_method 'not measured'
_exptl_crystal_description plates
_exptl_crystal_F_000 1596
_exptl_crystal_size_max 0.2
_exptl_crystal_size_mid 0.15
_exptl_crystal_size_min 0.05
_refine_diff_density_max 2.178
_refine_diff_density_min -1.000
_refine_ls_extinction_method none
_refine_ls_goodness_of_fit_ref 1.043
_refine_ls_hydrogen_treatment constr
_refine_ls_matrix_type full
_refine_ls_number_parameters 191
_refine_ls_number_reflns 3415
_refine_ls_number_restraints 0
_refine_ls_restrained_S_all 1.043
_refine_ls_R_factor_all 0.0659
_refine_ls_R_factor_gt 0.0468
_refine_ls_shift/su_max 0.000
_refine_ls_shift/su_mean 0.000
_refine_ls_structure_factor_coef Fsqd
_refine_ls_weighting_details 'calc w=1/[\s^2^(Fo^2^)+(0.0574P)^2^+8.3063P] where P=(Fo^2^+2Fc^2^)/3'
_refine_ls_weighting_scheme calc
_refine_ls_wR_factor_gt 0.1068
_refine_ls_wR_factor_ref 0.1146
_reflns_number_gt 2799
_reflns_number_total 3415
_reflns_threshold_expression >2sigma(I)
_cod_data_source_file cv2624.cif
_cod_data_source_block I
_cod_original_cell_volume 3025.1(17)
_cod_original_sg_symbol_H-M 'C 2/c'
_cod_database_code 2223703
_cod_database_fobs_code 2223703

loop_
_symmetry_equiv_pos_as_xyz
'x, y, z'
'-x, y, -z+1/2'
'x+1/2, y+1/2, z'
'-x+1/2, y+1/2, -z+1/2'
'-x, -y, -z'
'x, -y, z-1/2'
'-x+1/2, -y+1/2, -z'
'x+1/2, -y+1/2, z-1/2'

loop_
_atom_site_type_symbol
_atom_site_label
_atom_site_fract_x
_atom_site_fract_y
_atom_site_fract_z
_atom_site_U_iso_or_equiv
_atom_site_adp_type
_atom_site_calc_flag
_atom_site_refinement_flags
_atom_site_occupancy
_atom_site_disorder_assembly
_atom_site_disorder_group
Cu Cu1 0.0000 0.48037(13) -0.2500 0.0124(2) Uani d S 1 . .
Se Se1 0.15222(2) 0.73993(6) 0.14892(4) 0.01476(14) Uani d . 1 . .
Cl Cl1 0.13436(8) 0.99852(19) 0.36166(12) 0.0307(4) Uani d . 1 . .
O O1 0.1340(3) 1.0280(6) 0.2844(4) 0.0369(12) Uani d . 1 . .
O O2 0.1537(3) 1.1562(6) 0.4173(3) 0.0430(13) Uani d . 1 . .
O O3 0.1753(2) 0.8577(5) 0.4177(4) 0.0410(14) Uani d . 1 . .
O O4 0.0732(2) 0.9468(7) 0.3248(4) 0.0510(14) Uani d . 1 . .
N N1 0.0655(2) 0.5177(6) -0.1109(3) 0.0144(10) Uani d . 1 . .
N N2 0.1167(2) 0.4166(6) -0.0546(3) 0.0146(10) Uani d . 1 . .
H H4 0.1257 0.3301 -0.0755 0.017 Uiso calc R 1 . .
N N3 0.0637(2) 0.5450(6) 0.2384(3) 0.0125(10) Uani d . 1 . .
N N4 0.1183(2) 0.4511(6) 0.2931(3) 0.0131(10) Uani d . 1 . .
H H3 0.1284 0.3739 0.3367 0.016 Uiso calc R 1 . .
C C1 0.0190(3) 0.7707(8) -0.0923(4) 0.0237(14) Uani d . 1 . .
H H11A 0.0036 0.8098 -0.1548 0.036 Uiso calc R 1 . .
H H11B 0.0367 0.8713 -0.0486 0.036 Uiso calc R 1 . .
H H11C -0.0155 0.7211 -0.0987 0.036 Uiso calc R 1 . .
C C2 0.0679(3) 0.6330(7) -0.0538(4) 0.0141(12) Uani d . 1 . .
C C3 0.1216(3) 0.6022(7) 0.0402(4) 0.0128(12) Uani d . 1 . .
C C4 0.1526(3) 0.4643(7) 0.0377(4) 0.0146(11) Uani d . 1 . .
C C5 0.2128(3) 0.3741(9) 0.1141(5) 0.0268(15) Uani d . 1 . .
H H19A 0.2057 0.2792 0.1420 0.040 Uiso calc R 1 . .
H H19B 0.2422 0.4595 0.1637 0.040 Uiso calc R 1 . .
H H19C 0.2300 0.3245 0.0867 0.040 Uiso calc R 1 . .
C C6 0.0155(3) 0.7705(8) 0.1110(5) 0.0217(14) Uani d . 1 . .
H H8A -0.0160 0.7091 0.0508 0.033 Uiso calc R 1 . .
H H8B 0.0328 0.8680 0.1000 0.033 Uiso calc R 1 . .
H H8C -0.0035 0.8168 0.1362 0.033 Uiso calc R 1 . .
C C7 0.0657(3) 0.6460(7) 0.1804(4) 0.0140(12) Uani d . 1 . .
C C8 0.1218(3) 0.6135(7) 0.1993(4) 0.0128(11) Uani d . 1 . .
C C9 0.1539(3) 0.4907(7) 0.2723(4) 0.0148(12) Uani d . 1 . .
C C10 0.2162(3) 0.4049(8) 0.3247(5) 0.0250(14) Uani d . 1 . .
H H17A 0.2105 0.2792 0.3088 0.037 Uiso calc R 1 . .
H H17B 0.2407 0.4188 0.3935 0.037 Uiso calc R 1 . .
H H17C 0.2380 0.4608 0.3061 0.037 Uiso calc R 1 . .

loop_
_atom_site_aniso_label
_atom_site_aniso_U_11
_atom_site_aniso_U_22
_atom_site_aniso_U_33
_atom_site_aniso_U_12
_atom_site_aniso_U_13
_atom_site_aniso_U_23
Cu1 0.0104(4) 0.0185(5) 0.0111(5) 0.000 0.0082(4) 0.000
Se1 0.0156(2) 0.0179(3) 0.0128(3) -0.0062(2) 0.0101(3) -0.0039(2)
Cl1 0.0342(8) 0.0231(7) 0.0390(9) 0.0019(7) 0.0258(8) 0.0063(7)
O1 0.052(3) 0.032(3) 0.038(3) -0.003(2) 0.034(3) -0.001(2)
O2 0.068(4) 0.030(2) 0.027(3) 0.000(3) 0.029(3) 0.003(2)
O3 0.055(4) 0.022(2) 0.064(4) 0.013(2) 0.048(3) 0.016(2)
O4 0.037(3) 0.070(4) 0.048(3) -0.017(3) 0.029(3) -0.011(3)
N1 0.015(3) 0.016(2) 0.012(2) 0.002(2) 0.008(2) -0.0016(18)
N2 0.013(3) 0.016(2) 0.012(2) 0.0048(19) 0.007(2) -0.0009(18)
N3 0.012(2) 0.018(2) 0.010(2) 0.004(2) 0.008(2) 0.0002(18)
N4 0.011(2) 0.015(2) 0.010(2) 0.0013(19) 0.005(2) 0.0022(17)
C1 0.024(4) 0.021(3) 0.017(3) 0.009(3) 0.010(3) 0.001(2)
C2 0.012(3) 0.017(3) 0.016(3) 0.001(2) 0.011(3) 0.001(2)
C3 0.015(3) 0.014(3) 0.011(3) -0.003(2) 0.009(2) 0.001(2)
C4 0.015(3) 0.017(2) 0.014(3) 0.001(2) 0.011(3) 0.001(2)
C5 0.021(4) 0.033(4) 0.024(3) 0.007(3) 0.013(3) 0.003(3)
C6 0.015(3) 0.026(3) 0.022(3) 0.004(3) 0.010(3) 0.011(2)
C7 0.017(3) 0.014(3) 0.011(3) -0.001(2) 0.009(3) -0.001(2)
C8 0.014(3) 0.015(3) 0.010(3) -0.001(2) 0.009(2) -0.003(2)
C9 0.012(3) 0.017(3) 0.016(3) -0.001(2) 0.009(2) -0.001(2)
C10 0.020(3) 0.031(3) 0.029(3) 0.006(3) 0.018(3) 0.008(3)

loop_
_atom_type_symbol
_atom_type_description
_atom_type_scat_dispersion_real
_atom_type_scat_dispersion_imag
_atom_type_scat_source
C C 0.0033 0.0016 'International Tables Vol C Tables 4.2.6.8 and 6.1.1.4'
H H 0.0000 0.0000 'International Tables Vol C Tables 4.2.6.8 and 6.1.1.4'
N N 0.0061 0.0033 'International Tables Vol C Tables 4.2.6.8 and 6.1.1.4'
O O 0.0106 0.0060 'International Tables Vol C Tables 4.2.6.8 and 6.1.1.4'
Cl Cl 0.1484 0.1585 'International Tables Vol C Tables 4.2.6.8 and 6.1.1.4'
Cu Cu 0.3201 1.2651 'International Tables Vol C Tables 4.2.6.8 and 6.1.1.4'
Se Se -0.0929 2.2259 'International Tables Vol C Tables 4.2.6.8 and 6.1.1.4'

loop_
_geom_angle_atom_site_label_1
_geom_angle_atom_site_label_2
_geom_angle_atom_site_label_3
_geom_angle_site_symmetry_1
_geom_angle_site_symmetry_3
_geom_angle
_geom_angle_publ_flag
N3 Cu1 N3 5_565 6_565 168.8(3) ?
N3 Cu1 N1 5_565 . 91.28(16) ?
N3 Cu1 N1 6_565 . 90.32(16) ?
N3 Cu1 N1 5_565 2_554 90.32(16) ?
N3 Cu1 N1 6_565 2_554 91.28(16) ?
N1 Cu1 N1 . 2_554 163.6(3) ?
C8 Se1 C3 . . 101.66(19) ?
O3 Cl1 O2 . . 110.9(3) ?
O3 Cl1 O1 . . 108.4(3) ?
O2 Cl1 O1 . . 109.5(3) ?
O3 Cl1 O4 . . 107.6(3) ?
O2 Cl1 O4 . . 110.2(4) ?
O1 Cl1 O4 . . 110.2(4) ?
C2 N1 N2 . . 106.7(5) ?
C2 N1 Cu1 . . 129.9(4) ?
N2 N1 Cu1 . . 123.3(3) ?
N1 N2 C4 . . 111.7(4) ?
N1 N2 H4 . . 124.1 ?
C4 N2 H4 . . 124.1 ?
C7 N3 N4 . . 105.7(4) ?
C7 N3 Cu1 . 5_565 131.4(4) ?
N4 N3 Cu1 . 5_565 122.9(3) ?
C9 N4 N3 . . 112.0(4) ?
C9 N4 H3 . . 124.0 ?
N3 N4 H3 . . 124.0 ?
C2 C1 H11A . . 109.5 ?
C2 C1 H11B . . 109.5 ?
H11A C1 H11B . . 109.5 ?
C2 C1 H11C . . 109.5 ?
H11A C1 H11C . . 109.5 ?
H11B C1 H11C . . 109.5 ?
N1 C2 C3 . . 109.1(5) ?
N1 C2 C1 . . 121.8(5) ?
C3 C2 C1 . . 129.1(5) ?
C4 C3 C2 . . 106.5(5) ?
C4 C3 Se1 . . 126.0(4) ?
C2 C3 Se1 . . 127.0(4) ?
N2 C4 C3 . . 105.9(5) ?
N2 C4 C5 . . 121.9(5) ?
C3 C4 C5 . . 132.2(5) ?
C4 C5 H19A . . 109.5 ?
C4 C5 H19B . . 109.5 ?
H19A C5 H19B . . 109.5 ?
C4 C5 H19C . . 109.5 ?
H19A C5 H19C . . 109.5 ?
H19B C5 H19C . . 109.5 ?
C7 C6 H8A . . 109.5 ?
C7 C6 H8B . . 109.5 ?
H8A C6 H8B . . 109.5 ?
C7 C6 H8C . . 109.5 ?
H8A C6 H8C . . 109.5 ?
H8B C6 H8C . . 109.5 ?
N3 C7 C8 . . 109.2(5) ?
N3 C7 C6 . . 122.5(5) ?
C8 C7 C6 . . 128.3(5) ?
C9 C8 C7 . . 106.1(5) ?
C9 C8 Se1 . . 126.9(4) ?
C7 C8 Se1 . . 126.3(4) ?
N4 C9 C8 . . 107.1(5) ?
N4 C9 C10 . . 120.8(5) ?
C8 C9 C10 . . 132.0(5) ?
C9 C10 H17A . . 109.5 ?
C9 C10 H17B . . 109.5 ?
H17A C10 H17B . . 109.5 ?
C9 C10 H17C . . 109.5 ?
H17A C10 H17C . . 109.5 ?
H17B C10 H17C . . 109.5 ?

loop_
_geom_bond_atom_site_label_1
_geom_bond_atom_site_label_2
_geom_bond_site_symmetry_2
_geom_bond_distance
_geom_bond_publ_flag
Cu1 N3 5_565 1.967(5) ?
Cu1 N3 6_565 1.967(5) ?
Cu1 N1 . 1.982(5) ?
Cu1 N1 2_554 1.982(5) ?
Se1 C8 . 1.893(5) ?
Se1 C3 . 1.902(5) ?
Cl1 O3 . 1.413(5) ?
Cl1 O2 . 1.434(5) ?
Cl1 O1 . 1.442(5) ?
Cl1 O4 . 1.447(5) ?
N1 C2 . 1.339(7) ?
N1 N2 . 1.347(6) ?
N2 C4 . 1.349(7) ?
N2 H4 . 0.8800 ?
N3 C7 . 1.349(7) ?
N3 N4 . 1.373(6) ?
N3 Cu1 5_565 1.967(5) ?
N4 C9 . 1.330(7) ?
N4 H3 . 0.8800 ?
C1 C2 . 1.497(8) ?
C1 H11A . 0.9800 ?
C1 H11B . 0.9800 ?
C1 H11C . 0.9800 ?
C2 C3 . 1.396(8) ?
C3 C4 . 1.387(8) ?
C4 C5 . 1.497(8) ?
C5 H19A . 0.9800 ?
C5 H19B . 0.9800 ?
C5 H19C . 0.9800 ?
C6 C7 . 1.478(8) ?
C6 H8A . 0.9800 ?
C6 H8B . 0.9800 ?
C6 H8C . 0.9800 ?
C7 C8 . 1.413(8) ?
C8 C9 . 1.386(8) ?
C9 C10 . 1.502(8) ?
C10 H17A . 0.9800 ?
C10 H17B . 0.9800 ?
C10 H17C . 0.9800 ?

loop_
_geom_hbond_atom_site_label_D
_geom_hbond_atom_site_label_H
_geom_hbond_atom_site_label_A
_geom_hbond_site_symmetry_A
_geom_hbond_distance_DH
_geom_hbond_distance_HA
_geom_hbond_distance_DA
_geom_hbond_angle_DHA
N2 H4 O3 6_565 0.88 2.06 2.912(6) 161.2
N4 H3 O2 1_545 0.88 2.02 2.879(6) 165.6

loop_
_geom_torsion_atom_site_label_1
_geom_torsion_atom_site_label_2
_geom_torsion_atom_site_label_3
_geom_torsion_atom_site_label_4
_geom_torsion_site_symmetry_1
_geom_torsion_site_symmetry_2
_geom_torsion_site_symmetry_3
_geom_torsion_site_symmetry_4
_geom_torsion
_geom_torsion_publ_flag
N3 Cu1 N1 C2 5_565 . . . -53.2(5) ?
N3 Cu1 N1 C2 6_565 . . . 138.0(5) ?
N1 Cu1 N1 C2 2_554 . . . 42.3(5) ?
N3 Cu1 N1 N2 5_565 . . . 122.9(4) ?
N3 Cu1 N1 N2 6_565 . . . -45.9(4) ?
N1 Cu1 N1 N2 2_554 . . . -141.6(4) ?
C2 N1 N2 C4 . . . . -0.4(6) ?
Cu1 N1 N2 C4 . . . . -177.3(4) ?
C7 N3 N4 C9 . . . . 0.7(6) ?
Cu1 N3 N4 C9 5_565 . . . 180.0(4) ?
N2 N1 C2 C3 . . . . -0.4(6) ?
Cu1 N1 C2 C3 . . . . 176.2(4) ?
N2 N1 C2 C1 . . . . 178.4(5) ?
Cu1 N1 C2 C1 . . . . -5.0(8) ?
N1 C2 C3 C4 . . . . 1.1(6) ?
C1 C2 C3 C4 . . . . -177.6(6) ?
N1 C2 C3 Se1 . . . . 173.8(4) ?
C1 C2 C3 Se1 . . . . -4.9(9) ?
C8 Se1 C3 C4 . . . . -91.4(5) ?
C8 Se1 C3 C2 . . . . 97.3(5) ?
N1 N2 C4 C3 . . . . 1.1(6) ?
N1 N2 C4 C5 . . . . -178.8(5) ?
C2 C3 C4 N2 . . . . -1.3(6) ?
Se1 C3 C4 N2 . . . . -174.1(4) ?
C2 C3 C4 C5 . . . . 178.5(6) ?
Se1 C3 C4 C5 . . . . 5.7(9) ?
N4 N3 C7 C8 . . . . 0.3(6) ?
Cu1 N3 C7 C8 5_565 . . . -179.0(4) ?
N4 N3 C7 C6 . . . . -178.8(5) ?
Cu1 N3 C7 C6 5_565 . . . 2.0(9) ?
N3 C7 C8 C9 . . . . -1.0(6) ?
C6 C7 C8 C9 . . . . 177.9(6) ?
N3 C7 C8 Se1 . . . . -172.0(4) ?
C6 C7 C8 Se1 . . . . 7.0(9) ?
C3 Se1 C8 C9 . . . . 97.2(5) ?
C3 Se1 C8 C7 . . . . -93.7(5) ?
N3 N4 C9 C8 . . . . -1.3(6) ?
N3 N4 C9 C10 . . . . 179.1(5) ?
C7 C8 C9 N4 . . . . 1.4(6) ?
Se1 C8 C9 N4 . . . . 172.3(4) ?
C7 C8 C9 C10 . . . . -179.1(6) ?
Se1 C8 C9 C10 . . . . -8.3(9) ?
